data_1501642
loop_
_publ_author_name
'Mohamed Osman Awaleh'
'Idriss Guirreh Farah'
'Elias Said Dirieh'
'Thierry Maris'
'Samatar Mohamed Bouh'

_publ_section_title
;
 Synthesis, crystal structures and thermal analysis of two new
 coordination polymers.
;
_journal_name_full 'Comptes Rendus Chimie'
_journal_page_first 991
_journal_page_last 996
_journal_paper_doi 10.1016/j.crci.2011.06.002
_journal_volume 14
_journal_year 2011
_chemical_compound_source 'Synthesized by the authors. See text'
_chemical_formula_moiety 'C16 H24 Ag2 F10 O4 S4'
_chemical_formula_sum 'C16 H24 Ag2 F10 O4 S4'
_chemical_formula_weight 814.33
_chemical_name_systematic
; 
 ? 
;
_space_group_IT_number 14
_symmetry_cell_setting monoclinic
_symmetry_space_group_name_Hall '-P 2yn'
_symmetry_space_group_name_H-M 'P 1 21/n 1'
_atom_sites_solution_hydrogens geom
_atom_sites_solution_primary direct
_atom_sites_solution_secondary difmap
_audit_creation_method SHELXL-97
_cell_angle_alpha 90
_cell_angle_beta 93.532(1)
_cell_angle_gamma 90
_cell_formula_units_Z 4
_cell_length_a 8.0030(2)
_cell_length_b 20.5242(4)
_cell_length_c 15.8557(3)
_cell_measurement_temperature 100
_cell_volume 2599.43(10)
_computing_cell_refinement 'SAINT (Bruker AXS, 2010)'
_computing_data_collection 'APEX2 (Bruker AXS, 2010)'
_computing_data_reduction 'SAINT (Bruker AXS, 2010)'
_computing_molecular_graphics 'SHELXTL v6.12 (Bruker AXS, 2001)'
_computing_publication_material 'UdMX (Maris, 2004)'
_computing_structure_refinement 'SHELXL97 (Sheldrick, 2008)'
_computing_structure_solution 'SHELXS97 (Sheldrick, 2008)'
_diffrn_ambient_temperature 100
_diffrn_detector_area_resol_mean 8.3
_diffrn_measured_fraction_theta_full 0.993
_diffrn_measured_fraction_theta_max 0.993
_diffrn_measurement_device_type 'Bruker Microstar'
_diffrn_measurement_method \w
_diffrn_radiation_monochromator 'Helios optics'
_diffrn_radiation_source 'Rotating Anode'
_diffrn_radiation_type CuK\a
_diffrn_radiation_wavelength 1.54178
_diffrn_reflns_av_R_equivalents 0.051
_diffrn_reflns_av_sigmaI/netI 0.0246
_diffrn_reflns_limit_h_max 9
_diffrn_reflns_limit_h_min -9
_diffrn_reflns_limit_k_max 24
_diffrn_reflns_limit_k_min -24
_diffrn_reflns_limit_l_max 19
_diffrn_reflns_limit_l_min -18
_diffrn_reflns_number 34580
_diffrn_reflns_theta_full 68.80
_diffrn_reflns_theta_max 68.80
_diffrn_reflns_theta_min 3.53
_exptl_absorpt_coefficient_mu 15.993
_exptl_absorpt_correction_T_max 0.3831
_exptl_absorpt_correction_T_min 0.1788
_exptl_absorpt_correction_type multi-scan
_exptl_absorpt_process_details 'Sadabs (Sheldrick, 2008)'
_exptl_crystal_colour Colorless
_exptl_crystal_density_diffrn 2.081
_exptl_crystal_description block
_exptl_crystal_F_000 1600
_exptl_crystal_size_max 0.14
_exptl_crystal_size_mid 0.09
_exptl_crystal_size_min 0.06
_refine_diff_density_max 0.836
_refine_diff_density_min -0.436
_refine_diff_density_rms 0.099
_refine_ls_extinction_method none
_refine_ls_goodness_of_fit_ref 0.979
_refine_ls_hydrogen_treatment constr
_refine_ls_matrix_type full
_refine_ls_number_parameters 329
_refine_ls_number_reflns 4779
_refine_ls_number_restraints 0
_refine_ls_restrained_S_all 0.979
_refine_ls_R_factor_all 0.0270
_refine_ls_R_factor_gt 0.0247
_refine_ls_shift/su_max 0.002
_refine_ls_shift/su_mean 0.000
_refine_ls_structure_factor_coef Fsqd
_refine_ls_weighting_details 'calc w=1/[\s^2^(Fo^2^)+(0.0455P)^2^] where P=(Fo^2^+2Fc^2^)/3'
_refine_ls_weighting_scheme calc
_refine_ls_wR_factor_gt 0.0627
_refine_ls_wR_factor_ref 0.0638
_reflns_number_gt 4351
_reflns_number_total 4779
_reflns_threshold_expression I>2\s(I)
_cod_data_source_file deposit.cif
_cod_data_source_block complex2
_cod_original_sg_symbol_H-M P21/n
_cod_database_code 1501642

loop_
_symmetry_equiv_pos_as_xyz
'x, y, z'
'-x+1/2, y+1/2, -z+1/2'
'-x, -y, -z'
'x-1/2, -y-1/2, z-1/2'

loop_
_atom_site_label
_atom_site_type_symbol
_atom_site_fract_x
_atom_site_fract_y
_atom_site_fract_z
_atom_site_U_iso_or_equiv
_atom_site_adp_type
_atom_site_occupancy
_atom_site_symmetry_multiplicity
_atom_site_calc_flag
_atom_site_refinement_flags
Ag1 Ag 0.92851(2) 0.171375(9) 0.742949(12) 0.01866(7) Uani 1 1 d .
Ag2 Ag 0.45755(2) 0.110904(9) 0.593916(12) 0.01845(7) Uani 1 1 d .
S1 S 1.21753(8) 0.19137(3) 0.68900(4) 0.01774(14) Uani 1 1 d .
S2 S 1.81126(8) 0.16346(3) 0.88583(4) 0.01884(14) Uani 1 1 d .
S3 S 0.78206(8) 0.09227(3) 0.63136(4) 0.01648(13) Uani 1 1 d .
S4 S 0.63035(8) -0.16547(3) 0.53871(4) 0.01658(14) Uani 1 1 d .
F1 F 0.4317(2) -0.08369(8) 0.77587(11) 0.0308(4) Uani 1 1 d .
F2 F 0.1655(2) -0.09165(8) 0.73906(11) 0.0326(4) Uani 1 1 d .
F3 F 0.1182(2) 0.02450(11) 0.82709(12) 0.0447(5) Uani 1 1 d .
F4 F 0.3739(2) 0.01752(9) 0.87720(11) 0.0326(4) Uani 1 1 d .
F5 F 0.2030(3) -0.05958(10) 0.89876(11) 0.0438(5) Uani 1 1 d .
F6 F 0.6897(2) 0.39469(8) 0.67368(11) 0.0306(4) Uani 1 1 d .
F7 F 0.5143(2) 0.33793(9) 0.59322(13) 0.0340(4) Uani 1 1 d .
F8 F 0.9176(2) 0.38534(9) 0.54844(13) 0.0372(5) Uani 1 1 d .
F9 F 0.7252(2) 0.34146(9) 0.46657(11) 0.0349(4) Uani 1 1 d .
F10 F 0.6849(3) 0.43610(9) 0.51852(12) 0.0395(5) Uani 1 1 d .
O1 O 0.4278(2) 0.04083(9) 0.70447(12) 0.0203(4) Uani 1 1 d .
O2 O 0.2252(3) -0.00585(10) 0.62161(12) 0.0266(4) Uani 1 1 d .
O3 O 0.8150(2) 0.28127(10) 0.71976(13) 0.0255(4) Uani 1 1 d .
O4 O 0.7584(3) 0.23978(10) 0.59059(15) 0.0360(5) Uani 1 1 d .
C1 C 0.3143(3) 0.00038(12) 0.68670(16) 0.0163(5) Uani 1 1 d .
C2 C 0.2896(3) -0.04868(13) 0.75959(18) 0.0199(6) Uani 1 1 d .
C3 C 0.2465(4) -0.01608(15) 0.84242(18) 0.0246(6) Uani 1 1 d .
C4 C 0.7603(3) 0.28270(13) 0.64459(18) 0.0206(6) Uani 1 1 d .
C5 C 0.6798(3) 0.34782(14) 0.61350(17) 0.0195(6) Uani 1 1 d .
C6 C 0.7527(4) 0.37796(14) 0.53541(19) 0.0233(6) Uani 1 1 d .
C11 C 1.1721(4) 0.26232(14) 0.6234(2) 0.0255(6) Uani 1 1 d .
H11A H 1.1317 0.2977 0.6582 0.038 Uiso 1 1 calc R
H11B H 1.0859 0.2513 0.5791 0.038 Uiso 1 1 calc R
H11C H 1.2741 0.2763 0.5973 0.038 Uiso 1 1 calc R
C12 C 1.3574(3) 0.22657(15) 0.77301(19) 0.0260(6) Uani 1 1 d .
H12A H 1.3993 0.2693 0.7545 0.031 Uiso 1 1 calc R
H12B H 1.2949 0.2336 0.8242 0.031 Uiso 1 1 calc R
C13 C 1.5034(3) 0.18136(13) 0.79356(18) 0.0184(5) Uani 1 1 d .
H13A H 1.5716 0.1777 0.7437 0.022 Uiso 1 1 calc R
H13B H 1.4607 0.1374 0.8064 0.022 Uiso 1 1 calc R
C14 C 1.6126(3) 0.20594(13) 0.86855(17) 0.0194(6) Uani 1 1 d .
H14A H 1.5496 0.2018 0.9201 0.023 Uiso 1 1 calc R
H14B H 1.6354 0.2528 0.8602 0.023 Uiso 1 1 calc R
C21 C 1.7420(4) 0.07985(14) 0.89578(19) 0.0262(6) Uani 1 1 d .
H21A H 1.6709 0.0763 0.9437 0.039 Uiso 1 1 calc R
H21B H 1.8396 0.0513 0.9051 0.039 Uiso 1 1 calc R
H21C H 1.6780 0.0667 0.8439 0.039 Uiso 1 1 calc R
C31 C 0.9122(3) 0.09983(13) 0.54240(18) 0.0199(6) Uani 1 1 d .
H31A H 1.0266 0.0860 0.5594 0.030 Uiso 1 1 calc R
H31B H 0.9132 0.1453 0.5237 0.030 Uiso 1 1 calc R
H31C H 0.8672 0.0722 0.4960 0.030 Uiso 1 1 calc R
C32 C 0.8048(3) 0.00574(12) 0.65505(17) 0.0181(5) Uani 1 1 d .
H32A H 0.9249 -0.0060 0.6567 0.022 Uiso 1 1 calc R
H32B H 0.7640 -0.0028 0.7117 0.022 Uiso 1 1 calc R
C33 C 0.7088(3) -0.03728(12) 0.59043(16) 0.0161(5) Uani 1 1 d .
H33A H 0.7407 -0.0260 0.5329 0.019 Uiso 1 1 calc R
H33B H 0.5871 -0.0296 0.5930 0.019 Uiso 1 1 calc R
C34 C 0.7477(3) -0.10885(12) 0.60844(18) 0.0183(6) Uani 1 1 d .
H34A H 0.7232 -0.1186 0.6676 0.022 Uiso 1 1 calc R
H34B H 0.8689 -0.1162 0.6031 0.022 Uiso 1 1 calc R
C41 C 0.4392(4) -0.17428(14) 0.59275(18) 0.0226(6) Uani 1 1 d .
H41A H 0.4656 -0.1906 0.6501 0.034 Uiso 1 1 calc R
H41B H 0.3647 -0.2051 0.5618 0.034 Uiso 1 1 calc R
H41C H 0.3835 -0.1319 0.5956 0.034 Uiso 1 1 calc R

loop_
_atom_site_aniso_label
_atom_site_aniso_U_11
_atom_site_aniso_U_22
_atom_site_aniso_U_33
_atom_site_aniso_U_23
_atom_site_aniso_U_13
_atom_site_aniso_U_12
Ag1 0.01679(11) 0.01790(11) 0.02073(12) 0.00226(7) -0.00323(8) -0.00028(7)
Ag2 0.02206(12) 0.01752(11) 0.01498(11) 0.00243(7) -0.00520(8) -0.00152(7)
S1 0.0139(3) 0.0194(3) 0.0191(3) -0.0029(2) -0.0061(2) 0.0008(2)
S2 0.0164(3) 0.0215(3) 0.0176(3) -0.0001(2) -0.0069(2) 0.0001(2)
S3 0.0156(3) 0.0147(3) 0.0186(3) -0.0016(2) -0.0037(2) -0.0018(2)
S4 0.0202(3) 0.0124(3) 0.0164(3) 0.0002(2) -0.0041(2) 0.0014(2)
F1 0.0352(10) 0.0251(9) 0.0313(10) 0.0079(7) -0.0049(8) 0.0109(7)
F2 0.0411(10) 0.0280(9) 0.0279(9) 0.0016(7) -0.0057(8) -0.0199(8)
F3 0.0359(11) 0.0671(14) 0.0314(10) -0.0067(10) 0.0050(8) 0.0208(10)
F4 0.0365(10) 0.0409(10) 0.0201(8) -0.0078(8) -0.0012(7) -0.0186(8)
F5 0.0575(13) 0.0535(12) 0.0205(9) 0.0049(9) 0.0020(8) -0.0297(10)
F6 0.0476(11) 0.0216(9) 0.0223(9) -0.0033(7) -0.0003(8) 0.0096(8)
F7 0.0151(8) 0.0376(10) 0.0486(12) 0.0092(8) -0.0044(8) 0.0016(7)
F8 0.0273(10) 0.0460(11) 0.0380(11) 0.0066(9) 0.0001(8) -0.0119(8)
F9 0.0477(11) 0.0356(10) 0.0207(9) -0.0058(8) -0.0034(8) -0.0012(8)
F10 0.0615(13) 0.0250(9) 0.0320(10) 0.0117(8) 0.0034(9) 0.0111(9)
O1 0.0224(10) 0.0182(9) 0.0199(10) 0.0025(8) -0.0023(7) -0.0042(8)
O2 0.0269(11) 0.0335(11) 0.0185(10) 0.0028(8) -0.0072(8) -0.0018(9)
O3 0.0272(11) 0.0236(10) 0.0250(11) 0.0058(8) -0.0027(9) 0.0036(8)
O4 0.0469(14) 0.0205(11) 0.0391(13) -0.0052(10) -0.0102(11) 0.0091(10)
C1 0.0160(13) 0.0158(12) 0.0171(13) -0.0003(10) 0.0002(10) 0.0047(10)
C2 0.0206(14) 0.0173(13) 0.0209(14) 0.0001(11) -0.0056(11) -0.0036(11)
C3 0.0237(15) 0.0310(16) 0.0190(14) 0.0023(12) 0.0003(11) -0.0074(12)
C4 0.0143(13) 0.0185(13) 0.0285(15) 0.0015(12) -0.0028(11) 0.0002(11)
C5 0.0154(13) 0.0214(13) 0.0212(14) -0.0010(11) -0.0039(10) 0.0021(11)
C6 0.0256(15) 0.0201(13) 0.0237(15) 0.0003(11) -0.0017(12) 0.0010(11)
C11 0.0245(15) 0.0216(14) 0.0302(16) 0.0031(12) -0.0005(12) -0.0008(12)
C12 0.0193(14) 0.0303(16) 0.0271(15) -0.0125(12) -0.0085(12) 0.0045(12)
C13 0.0149(13) 0.0177(13) 0.0221(14) -0.0037(11) -0.0046(11) 0.0011(10)
C14 0.0152(13) 0.0213(13) 0.0208(14) -0.0042(11) -0.0051(11) 0.0010(11)
C21 0.0288(16) 0.0231(15) 0.0264(15) 0.0069(12) -0.0003(12) 0.0005(12)
C31 0.0196(14) 0.0190(13) 0.0209(14) -0.0014(11) 0.0001(11) -0.0040(11)
C32 0.0194(13) 0.0147(12) 0.0194(13) 0.0009(10) -0.0056(10) -0.0013(10)
C33 0.0167(13) 0.0143(13) 0.0167(12) -0.0018(10) -0.0047(10) 0.0009(10)
C34 0.0181(14) 0.0175(13) 0.0184(13) 0.0005(10) -0.0059(11) 0.0002(10)
C41 0.0219(15) 0.0260(15) 0.0195(14) 0.0015(11) -0.0025(11) -0.0052(11)

loop_
_atom_type_symbol
_atom_type_description
_atom_type_scat_dispersion_real
_atom_type_scat_dispersion_imag
_atom_type_scat_source
C C 0.0181 0.0091 'International Tables Vol C Tables 4.2.6.8 and 6.1.1.4'
H H 0.0000 0.0000 'International Tables Vol C Tables 4.2.6.8 and 6.1.1.4'
O O 0.0492 0.0322 'International Tables Vol C Tables 4.2.6.8 and 6.1.1.4'
F F 0.0727 0.0534 'International Tables Vol C Tables 4.2.6.8 and 6.1.1.4'
S S 0.3331 0.5567 'International Tables Vol C Tables 4.2.6.8 and 6.1.1.4'
Ag Ag 0.1306 4.2820 'International Tables Vol C Tables 4.2.6.8 and 6.1.1.4'

loop_
_geom_angle_atom_site_label_1
_geom_angle_atom_site_label_2
_geom_angle_atom_site_label_3
_geom_angle_site_symmetry_1
_geom_angle_site_symmetry_3
_geom_angle
_geom_angle_publ_flag
O3 AG1 S2 . 1_455 92.24(5) y
O3 AG1 S1 . . 97.89(5) y
S2 AG1 S1 1_455 . 135.31(2) y
O3 AG1 S3 . . 108.80(5) y
S2 AG1 S3 1_455 . 113.09(2) y
S1 AG1 S3 . . 104.49(2) y
O1 AG2 S4 . 3_656 155.06(5) y
O1 AG2 S3 . . 83.39(5) y
S4 AG2 S3 3_656 . 118.91(2) y
C11 S1 C12 . . 101.09(14) y
C11 S1 AG1 . . 99.66(10) y
C12 S1 AG1 . . 110.22(10) y
C21 S2 C14 . . 101.41(13) y
C21 S2 AG1 . 1_655 105.84(10) y
C14 S2 AG1 . 1_655 101.82(9) y
C31 S3 C32 . . 100.91(13) y
C31 S3 AG1 . . 102.58(9) y
C32 S3 AG1 . . 115.43(9) y
C31 S3 AG2 . . 114.51(9) y
C32 S3 AG2 . . 105.68(9) y
AG1 S3 AG2 . . 116.85(2) y
C41 S4 C34 . . 101.28(13) y
C41 S4 AG2 . 3_656 104.25(10) y
C34 S4 AG2 . 3_656 109.83(9) y
C1 O1 AG2 . . 110.65(16) y
C4 O3 AG1 . . 105.69(17) y
O2 C1 O1 . . 129.6(3) y
O2 C1 C2 . . 117.7(2) y
O1 C1 C2 . . 112.7(2) y
F2 C2 F1 . . 107.1(2) y
F2 C2 C3 . . 106.9(2) y
F1 C2 C3 . . 107.4(2) y
F2 C2 C1 . . 111.6(2) y
F1 C2 C1 . . 109.9(2) y
C3 C2 C1 . . 113.6(2) y
F4 C3 F5 . . 107.3(2) y
F4 C3 F3 . . 108.4(3) y
F5 C3 F3 . . 108.2(2) y
F4 C3 C2 . . 112.1(2) y
F5 C3 C2 . . 111.5(2) y
F3 C3 C2 . . 109.1(2) y
O4 C4 O3 . . 129.8(3) y
O4 C4 C5 . . 114.2(2) y
O3 C4 C5 . . 116.1(2) y
F6 C5 F7 . . 106.7(2) y
F6 C5 C6 . . 105.9(2) y
F7 C5 C6 . . 106.5(2) y
F6 C5 C4 . . 112.5(2) y
F7 C5 C4 . . 109.0(2) y
C6 C5 C4 . . 115.7(2) y
F9 C6 F10 . . 107.1(2) y
F9 C6 F8 . . 107.7(2) y
F10 C6 F8 . . 108.5(2) y
F9 C6 C5 . . 112.6(2) y
F10 C6 C5 . . 110.7(2) y
F8 C6 C5 . . 110.1(2) y
S1 C11 H11A . . 109.5 ?
S1 C11 H11B . . 109.5 ?
H11A C11 H11B . . 109.5 ?
S1 C11 H11C . . 109.5 ?
H11A C11 H11C . . 109.5 ?
H11B C11 H11C . . 109.5 ?
C13 C12 S1 . . 110.11(19) y
C13 C12 H12A . . 109.6 ?
S1 C12 H12A . . 109.6 ?
C13 C12 H12B . . 109.6 ?
S1 C12 H12B . . 109.6 ?
H12A C12 H12B . . 108.2 ?
C12 C13 C14 . . 111.4(2) y
C12 C13 H13A . . 109.3 ?
C14 C13 H13A . . 109.3 ?
C12 C13 H13B . . 109.3 ?
C14 C13 H13B . . 109.3 ?
H13A C13 H13B . . 108.0 ?
C13 C14 S2 . . 114.48(19) y
C13 C14 H14A . . 108.6 ?
S2 C14 H14A . . 108.6 ?
C13 C14 H14B . . 108.6 ?
S2 C14 H14B . . 108.6 ?
H14A C14 H14B . . 107.6 ?
S2 C21 H21A . . 109.5 ?
S2 C21 H21B . . 109.5 ?
H21A C21 H21B . . 109.5 ?
S2 C21 H21C . . 109.5 ?
H21A C21 H21C . . 109.5 ?
H21B C21 H21C . . 109.5 ?
S3 C31 H31A . . 109.5 ?
S3 C31 H31B . . 109.5 ?
H31A C31 H31B . . 109.5 ?
S3 C31 H31C . . 109.5 ?
H31A C31 H31C . . 109.5 ?
H31B C31 H31C . . 109.5 ?
C33 C32 S3 . . 112.74(18) y
C33 C32 H32A . . 109.0 ?
S3 C32 H32A . . 109.0 ?
C33 C32 H32B . . 109.0 ?
S3 C32 H32B . . 109.0 ?
H32A C32 H32B . . 107.8 ?
C32 C33 C34 . . 110.1(2) y
C32 C33 H33A . . 109.6 ?
C34 C33 H33A . . 109.6 ?
C32 C33 H33B . . 109.6 ?
C34 C33 H33B . . 109.6 ?
H33A C33 H33B . . 108.2 ?
C33 C34 S4 . . 114.11(18) y
C33 C34 H34A . . 108.7 ?
S4 C34 H34A . . 108.7 ?
C33 C34 H34B . . 108.7 ?
S4 C34 H34B . . 108.7 ?
H34A C34 H34B . . 107.6 ?
S4 C41 H41A . . 109.5 ?
S4 C41 H41B . . 109.5 ?
H41A C41 H41B . . 109.5 ?
S4 C41 H41C . . 109.5 ?
H41A C41 H41C . . 109.5 ?
H41B C41 H41C . . 109.5 ?

loop_
_geom_bond_atom_site_label_1
_geom_bond_atom_site_label_2
_geom_bond_site_symmetry_2
_geom_bond_distance
_geom_bond_publ_flag
Ag1 O3 . 2.451(2) y
Ag1 S2 1_455 2.5102(7) y
Ag1 S1 . 2.5484(7) y
Ag1 S3 . 2.6239(6) y
Ag2 O1 . 2.2911(18) y
Ag2 S4 3_656 2.4471(6) y
Ag2 S3 . 2.6558(6) y
S1 C11 . 1.813(3) y
S1 C12 . 1.835(3) y
S2 C21 . 1.813(3) y
S2 C14 . 1.819(3) y
S2 Ag1 1_655 2.5101(7) y
S3 C31 . 1.811(3) y
S3 C32 . 1.822(3) y
S4 C41 . 1.808(3) y
S4 C34 . 1.824(3) y
S4 Ag2 3_656 2.4473(6) y
F1 C2 . 1.357(3) y
F2 C2 . 1.353(3) y
F3 C3 . 1.333(4) y
F4 C3 . 1.323(3) y
F5 C3 . 1.324(3) y
F6 C5 . 1.354(3) y
F7 C5 . 1.359(3) y
F8 C6 . 1.331(3) y
F9 C6 . 1.331(3) y
F10 C6 . 1.331(3) y
O1 C1 . 1.250(3) y
O2 C1 . 1.224(3) y
O3 C4 . 1.244(3) y
O4 C4 . 1.228(4) y
C1 C2 . 1.555(4) y
C2 C3 . 1.532(4) y
C4 C5 . 1.551(4) y
C5 C6 . 1.531(4) y
C11 H11a . 0.9800 ?
C11 H11b . 0.9800 ?
C11 H11c . 0.9800 ?
C12 C13 . 1.512(4) y
C12 H12a . 0.9900 ?
C12 H12b . 0.9900 ?
C13 C14 . 1.518(4) y
C13 H13a . 0.9900 ?
C13 H13b . 0.9900 ?
C14 H14a . 0.9900 ?
C14 H14b . 0.9900 ?
C21 H21a . 0.9800 ?
C21 H21b . 0.9800 ?
C21 H21c . 0.9800 ?
C31 H31a . 0.9800 ?
C31 H31b . 0.9800 ?
C31 H31c . 0.9800 ?
C32 C33 . 1.524(3) y
C32 H32a . 0.9900 ?
C32 H32b . 0.9900 ?
C33 C34 . 1.525(3) y
C33 H33a . 0.9900 ?
C33 H33b . 0.9900 ?
C34 H34a . 0.9900 ?
C34 H34b . 0.9900 ?
C41 H41a . 0.9800 ?
C41 H41b . 0.9800 ?
C41 H41c . 0.9800 ?

loop_
_geom_torsion_atom_site_label_1
_geom_torsion_atom_site_label_2
_geom_torsion_atom_site_label_3
_geom_torsion_atom_site_label_4
_geom_torsion_site_symmetry_1
_geom_torsion
_geom_torsion_publ_flag
O3 AG1 S1 C11 . -21.68(11) y
S2 AG1 S1 C11 1_455 -123.00(10) y
S3 AG1 S1 C11 . 90.15(10) y
O3 AG1 S1 C12 . 84.02(11) y
S2 AG1 S1 C12 1_455 -17.30(11) y
S3 AG1 S1 C12 . -164.15(11) y
O3 AG1 S3 C31 . 87.51(11) y
S2 AG1 S3 C31 1_455 -171.53(9) y
S1 AG1 S3 C31 . -16.24(10) y
O3 AG1 S3 C32 . -163.78(11) y
S2 AG1 S3 C32 1_455 -62.82(10) y
S1 AG1 S3 C32 . 92.47(10) y
O3 AG1 S3 AG2 . -38.61(6) y
S2 AG1 S3 AG2 1_455 62.35(3) y
S1 AG1 S3 AG2 . -142.36(3) y
O1 AG2 S3 C31 . 150.86(11) y
S4 AG2 S3 C31 3_656 -17.31(10) y
O1 AG2 S3 C32 . 40.73(10) y
S4 AG2 S3 C32 3_656 -127.43(9) y
O1 AG2 S3 AG1 . -89.20(5) y
S4 AG2 S3 AG1 3_656 102.63(3) y
S4 AG2 O1 C1 3_656 17.6(3) y
S3 AG2 O1 C1 . -137.25(17) y
S2 AG1 O3 C4 1_455 -139.05(17) y
S1 AG1 O3 C4 . 84.60(17) y
S3 AG1 O3 C4 . -23.71(18) y
AG2 O1 C1 O2 . 0.7(4) y
AG2 O1 C1 C2 . 179.68(16) y
O2 C1 C2 F2 . -1.2(3) y
O1 C1 C2 F2 . 179.6(2) y
O2 C1 C2 F1 . 117.5(3) y
O1 C1 C2 F1 . -61.6(3) y
O2 C1 C2 C3 . -122.2(3) y
O1 C1 C2 C3 . 58.7(3) y
F2 C2 C3 F4 . 167.7(2) y
F1 C2 C3 F4 . 53.1(3) y
C1 C2 C3 F4 . -68.7(3) y
F2 C2 C3 F5 . 47.4(3) y
F1 C2 C3 F5 . -67.3(3) y
C1 C2 C3 F5 . 170.9(2) y
F2 C2 C3 F3 . -72.1(3) y
F1 C2 C3 F3 . 173.2(2) y
C1 C2 C3 F3 . 51.4(3) y
AG1 O3 C4 O4 . 0.7(4) y
AG1 O3 C4 C5 . 179.73(18) y
O4 C4 C5 F6 . -177.7(2) y
O3 C4 C5 F6 . 3.1(3) y
O4 C4 C5 F7 . 64.1(3) y
O3 C4 C5 F7 . -115.1(3) y
O4 C4 C5 C6 . -55.8(3) y
O3 C4 C5 C6 . 125.0(3) y
F6 C5 C6 F9 . -169.2(2) y
F7 C5 C6 F9 . -55.9(3) y
C4 C5 C6 F9 . 65.4(3) y
F6 C5 C6 F10 . -49.3(3) y
F7 C5 C6 F10 . 64.0(3) y
C4 C5 C6 F10 . -174.7(2) y
F6 C5 C6 F8 . 70.7(3) y
F7 C5 C6 F8 . -176.1(2) y
C4 C5 C6 F8 . -54.7(3) y
C11 S1 C12 C13 . -137.1(2) y
AG1 S1 C12 C13 . 118.1(2) y
S1 C12 C13 C14 . -174.5(2) y
C12 C13 C14 S2 . -169.1(2) y
C21 S2 C14 C13 . -56.5(2) y
AG1 S2 C14 C13 1_655 52.6(2) y
C31 S3 C32 C33 . -73.5(2) y
AG1 S3 C32 C33 . 176.76(16) y
AG2 S3 C32 C33 . 46.0(2) y
S3 C32 C33 C34 . 173.97(18) y
C32 C33 C34 S4 . 176.62(19) y
C41 S4 C34 C33 . -85.9(2) y
AG2 S4 C34 C33 3_656 23.9(2) y
